data_7119673
loop_
_publ_author_name
'Zhang, Yinli'
'Zhang, Sheng'
'Sun, Lin'
'Yang, Qi'
'Han, Jing'
'Wei, Qing'
'Xie, Gang'
'Chen, Sanping'
'Gao, Shengli'

_publ_section_title
;
 A solvent-free dense energetic metal-organic framework (EMOF): to improve
 stability and energetic performance via in situ microcalorimetry.
;
_journal_issue 21
_journal_name_full 'Chemical communications (Cambridge, England)'
_journal_page_first 3034
_journal_page_last 3037
_journal_paper_doi 10.1039/c7cc00545h
_journal_volume 53
_journal_year 2017
_chemical_formula_sum 'C3 H Cu N7'
_chemical_formula_weight 198.65
_chemical_name_systematic
; 
 ? 
;
_space_group_IT_number 61
_symmetry_cell_setting orthorhombic
_symmetry_space_group_name_Hall '-P 2ac 2ab'
_symmetry_space_group_name_H-M 'P b c a'
_atom_sites_solution_hydrogens geom
_atom_sites_solution_primary direct
_atom_sites_solution_secondary difmap
_audit_creation_method SHELXL-97
_audit_update_record
;
2015-11-12 deposited with the CCDC.
2017-02-17 downloaded from the CCDC.
;
_cell_angle_alpha 90.00
_cell_angle_beta 90.00
_cell_angle_gamma 90.00
_cell_formula_units_Z 8
_cell_length_a 8.934(4)
_cell_length_b 9.067(5)
_cell_length_c 14.698(7)
_cell_measurement_temperature 296(2)
_cell_volume 1190.6(10)
_computing_structure_refinement 'SHELXL-97 (Sheldrick, 1997)'
_computing_structure_solution 'SHELXS-97 (Sheldrick, 1990)'
_diffrn_ambient_temperature 296(2)
_diffrn_measured_fraction_theta_full 0.993
_diffrn_measured_fraction_theta_max 0.993
_diffrn_measurement_device_type 'Bruker APEX-II CCD'
_diffrn_measurement_method '\f and \w scans'
_diffrn_radiation_monochromator graphite
_diffrn_radiation_source 'fine-focus sealed tube'
_diffrn_radiation_type MoK\a
_diffrn_radiation_wavelength 0.71073
_diffrn_reflns_av_R_equivalents 0.0956
_diffrn_reflns_av_sigmaI/netI 0.0790
_diffrn_reflns_limit_h_max 11
_diffrn_reflns_limit_h_min -11
_diffrn_reflns_limit_k_max 11
_diffrn_reflns_limit_k_min -8
_diffrn_reflns_limit_l_max 18
_diffrn_reflns_limit_l_min -16
_diffrn_reflns_number 6102
_diffrn_reflns_theta_full 26.77
_diffrn_reflns_theta_max 26.77
_diffrn_reflns_theta_min 2.77
_exptl_absorpt_coefficient_mu 3.596
_exptl_crystal_colour blue
_exptl_crystal_density_diffrn 2.216
_exptl_crystal_density_method 'not measured'
_exptl_crystal_description block
_exptl_crystal_F_000 776
_exptl_crystal_size_max 0.23
_exptl_crystal_size_mid 0.21
_exptl_crystal_size_min 0.18
_refine_diff_density_max 0.565
_refine_diff_density_min -0.529
_refine_diff_density_rms 0.134
_refine_ls_extinction_method none
_refine_ls_goodness_of_fit_ref 0.803
_refine_ls_hydrogen_treatment mixed
_refine_ls_matrix_type full
_refine_ls_number_parameters 100
_refine_ls_number_reflns 1265
_refine_ls_number_restraints 0
_refine_ls_restrained_S_all 0.803
_refine_ls_R_factor_all 0.0823
_refine_ls_R_factor_gt 0.0446
_refine_ls_shift/su_max 0.000
_refine_ls_shift/su_mean 0.000
_refine_ls_structure_factor_coef Fsqd
_refine_ls_weighting_details 'calc w=1/[\s^2^(Fo^2^)+(0.1000P)^2^+0.0000P] where P=(Fo^2^+2Fc^2^)/3'
_refine_ls_weighting_scheme calc
_refine_ls_wR_factor_gt 0.1101
_refine_ls_wR_factor_ref 0.1360
_reflns_number_gt 821
_reflns_number_total 1265
_reflns_threshold_expression >2sigma(I)
_cod_data_source_file c7cc00545h2.cif
_cod_data_source_block xb8670
_cod_depositor_comments
;
The following automatic conversions were performed:

'_symmetry_cell_setting' value 'Orthorhombic' changed to
'orthorhombic' according to
/usr/data/users/saulius/crontab/automatic-downloads/rss-feeds/RSC/lib/dictionaries/cif_core.dic
dictionary named 'cif_core.dic' version 2.4.2 from 2011-04-26.

Automatic conversion script
Id: cif_fix_values 4268 2015-11-12 08:31:59Z antanas 

 Adding full bibliography for 7119673.cif.
;
_cod_original_sg_symbol_H-M 'Pbca '
_cod_database_code 7119673

loop_
_symmetry_equiv_pos_as_xyz
'x, y, z'
'-x+1/2, -y, z+1/2'
'-x, y+1/2, -z+1/2'
'x+1/2, -y+1/2, -z'
'-x, -y, -z'
'x-1/2, y, -z-1/2'
'x, -y-1/2, z-1/2'
'-x-1/2, y-1/2, z'

loop_
_atom_site_label
_atom_site_type_symbol
_atom_site_fract_x
_atom_site_fract_y
_atom_site_fract_z
_atom_site_U_iso_or_equiv
_atom_site_adp_type
_atom_site_occupancy
_atom_site_symmetry_multiplicity
_atom_site_calc_flag
_atom_site_refinement_flags
C3 C 0.2403(6) 0.7427(7) 0.4805(4) 0.0170(13) Uani 1 1 d .
H1 H 0.2607 0.6688 0.4385 0.020 Uiso 1 1 calc R
Cu1 Cu 0.46844(8) 0.63010(8) 0.61717(4) 0.0156(3) Uani 1 1 d .
N1 N 0.2993(5) 0.5736(6) 0.7002(3) 0.0197(11) Uani 1 1 d .
N2 N 0.2392(6) 0.6323(6) 0.7751(3) 0.0247(12) Uani 1 1 d .
N3 N 0.6137(6) 0.5578(6) 0.7076(3) 0.0228(12) Uani 1 1 d .
N5 N 0.3219(5) 0.7680(6) 0.5552(3) 0.0195(11) Uani 1 1 d .
C2 C 0.2469(7) 0.3838(7) 0.5937(4) 0.0186(13) Uani 1 1 d .
N6 N 0.6285(5) 0.6654(6) 0.5261(3) 0.0203(11) Uani 1 1 d .
N7 N 0.3656(5) 0.4255(6) 0.5468(3) 0.0186(11) Uani 1 1 d .
N4 N 0.5925(6) 0.4489(6) 0.7704(3) 0.0241(12) Uani 1 1 d .
C1 C 0.2092(6) 0.4645(7) 0.6754(4) 0.0179(13) Uani 1 1 d .

loop_
_atom_site_aniso_label
_atom_site_aniso_U_11
_atom_site_aniso_U_22
_atom_site_aniso_U_33
_atom_site_aniso_U_23
_atom_site_aniso_U_13
_atom_site_aniso_U_12
C3 0.017(3) 0.017(3) 0.017(3) 0.000(3) -0.005(2) 0.005(2)
Cu1 0.0116(4) 0.0203(4) 0.0151(4) 0.0018(3) 0.0002(3) 0.0005(3)
N1 0.016(3) 0.027(3) 0.016(2) -0.002(2) 0.004(2) 0.001(2)
N2 0.022(3) 0.029(3) 0.023(3) -0.001(3) 0.004(2) 0.001(2)
N3 0.016(3) 0.028(3) 0.025(3) 0.004(2) -0.003(2) -0.004(2)
N5 0.018(2) 0.021(3) 0.020(2) -0.005(2) -0.003(2) 0.000(2)
C2 0.019(3) 0.021(3) 0.016(3) 0.002(3) 0.000(2) -0.004(2)
N6 0.020(3) 0.024(3) 0.016(2) -0.001(2) 0.004(2) -0.001(2)
N7 0.016(2) 0.022(3) 0.018(2) -0.004(2) 0.003(2) 0.000(2)
N4 0.022(3) 0.022(3) 0.029(3) 0.003(2) -0.005(2) -0.003(2)
C1 0.015(3) 0.025(3) 0.014(3) -0.002(2) 0.000(2) 0.003(3)

loop_
_atom_type_symbol
_atom_type_description
_atom_type_scat_dispersion_real
_atom_type_scat_dispersion_imag
_atom_type_scat_source
C C 0.0033 0.0016 'International Tables Vol C Tables 4.2.6.8 and 6.1.1.4'
H H 0.0000 0.0000 'International Tables Vol C Tables 4.2.6.8 and 6.1.1.4'
N N 0.0061 0.0033 'International Tables Vol C Tables 4.2.6.8 and 6.1.1.4'
Cu Cu 0.3201 1.2651 'International Tables Vol C Tables 4.2.6.8 and 6.1.1.4'

loop_
_geom_angle_atom_site_label_1
_geom_angle_atom_site_label_2
_geom_angle_atom_site_label_3
_geom_angle
_geom_angle_site_symmetry_1
_geom_angle_site_symmetry_3
N6 C3 N5 111.7(5) 4_466 .
N3 Cu1 N6 92.0(2) . .
N3 Cu1 N1 90.1(2) . .
N6 Cu1 N1 173.1(2) . .
N3 Cu1 N5 159.1(2) . .
N6 Cu1 N5 93.6(2) . .
N1 Cu1 N5 86.8(2) . .
N3 Cu1 N7 107.2(2) . .
N6 Cu1 N7 96.53(19) . .
N1 Cu1 N7 76.61(19) . .
N5 Cu1 N7 92.13(19) . .
C1 N1 N2 106.2(5) . .
C1 N1 Cu1 118.7(4) . .
N2 N1 Cu1 134.5(4) . .
N3 N2 N1 107.0(5) 6_557 .
N2 N3 N4 110.7(5) 6_657 .
N2 N3 Cu1 120.9(4) 6_657 .
N4 N3 Cu1 127.3(4) . .
C3 N5 C2 103.3(5) . 8_665
C3 N5 Cu1 128.0(4) . .
C2 N5 Cu1 126.1(4) 8_665 .
N7 C2 N5 111.9(5) . 8_655
N7 C2 C1 118.4(5) . .
N5 C2 C1 129.7(5) 8_655 .
C3 N6 N7 107.5(5) 4_566 5_666
C3 N6 Cu1 134.8(4) 4_566 .
N7 N6 Cu1 117.6(4) 5_666 .
C2 N7 N6 105.7(5) . 5_666
C2 N7 Cu1 108.4(4) . .
N6 N7 Cu1 145.8(4) 5_666 .
C1 N4 N3 102.8(5) 6_657 .
N4 C1 N1 113.2(5) 6_557 .
N4 C1 C2 129.1(6) 6_557 .
N1 C1 C2 117.6(5) . .

loop_
_geom_bond_atom_site_label_1
_geom_bond_atom_site_label_2
_geom_bond_distance
_geom_bond_site_symmetry_2
C3 N6 1.304(7) 4_466
C3 N5 1.338(7) .
Cu1 N3 1.969(5) .
Cu1 N6 1.985(5) .
Cu1 N1 2.009(5) .
Cu1 N5 2.027(5) .
Cu1 N7 2.314(5) .
N1 C1 1.326(7) .
N1 N2 1.336(7) .
N2 N3 1.334(7) 6_557
N3 N2 1.334(7) 6_657
N3 N4 1.366(7) .
N5 C2 1.341(7) 8_665
C2 N7 1.320(7) .
C2 N5 1.341(7) 8_655
C2 C1 1.447(8) .
N6 C3 1.304(7) 4_566
N6 N7 1.352(7) 5_666
N7 N6 1.352(7) 5_666
N4 C1 1.320(7) 6_657
C1 N4 1.320(7) 6_557
